data_4103878
loop_
_publ_author_name
'Chun-Yan Sun'
'Shu-Xia Liu'
'Da-Dong Liang'
'Kui-Zhan Shao'
'Yuan-Hang Ren'
'Zhong-Min Su'

_publ_section_title
;
 Highly Stable Crystalline Catalysts Based on a Microporous Metal-Organic
 Framework and Polyoxometalates
;
_journal_name_full 'Journal of the American Chemical Society'
_journal_page_first 1883
_journal_page_last 1888
_journal_paper_doi 10.1021/ja807357r
_journal_volume 131
_journal_year 2009
_chemical_formula_sum 'C148 H48 Cu24 N2 O221.84 P2 W24'
_chemical_formula_weight 11402.62
_chemical_name_systematic
; 
 ? 
;
_space_group_IT_number 225
_symmetry_cell_setting cubic
_symmetry_space_group_name_Hall '-F 4 2 3'
_symmetry_space_group_name_H-M 'F m -3 m'
_atom_sites_solution_primary direct
_atom_sites_solution_secondary difmap
_audit_creation_method SHELXL-97
_cell_angle_alpha 90.00
_cell_angle_beta 90.00
_cell_angle_gamma 90.00
_cell_formula_units_Z 2
_cell_length_a 26.3141(12)
_cell_length_b 26.3141(12)
_cell_length_c 26.3141(12)
_cell_measurement_reflns_used 6667
_cell_measurement_temperature 293(2)
_cell_measurement_theta_max 28.17
_cell_measurement_theta_min 2.19
_cell_volume 18220.7(14)
_computing_cell_refinement 'Bruker SMART'
_computing_data_collection 'Bruker SMART'
_computing_data_reduction 'Bruker SAINT'
_computing_molecular_graphics 'Bruker SHELXTL'
_computing_publication_material 'Bruker SHELXTL'
_computing_structure_refinement 'SHELXL-97 (Sheldrick, 1997)'
_computing_structure_solution 'SHELXS-97 (Sheldrick, 1990)'
_diffrn_ambient_temperature 293(2)
_diffrn_measured_fraction_theta_full 0.998
_diffrn_measured_fraction_theta_max 0.998
_diffrn_measurement_device_type 'CCD area detector'
_diffrn_measurement_method 'phi and omega scans'
_diffrn_radiation_monochromator graphite
_diffrn_radiation_source 'fine-focus sealed tube'
_diffrn_radiation_type MoK\a
_diffrn_radiation_wavelength 0.71073
_diffrn_reflns_av_R_equivalents 0.0433
_diffrn_reflns_av_sigmaI/netI 0.0137
_diffrn_reflns_limit_h_max 35
_diffrn_reflns_limit_h_min -24
_diffrn_reflns_limit_k_max 33
_diffrn_reflns_limit_k_min -35
_diffrn_reflns_limit_l_max 33
_diffrn_reflns_limit_l_min -28
_diffrn_reflns_number 28325
_diffrn_reflns_theta_full 28.30
_diffrn_reflns_theta_max 28.30
_diffrn_reflns_theta_min 1.34
_exptl_absorpt_coefficient_mu 9.01
_exptl_absorpt_correction_T_max 0.407
_exptl_absorpt_correction_T_min 0.351
_exptl_absorpt_correction_type multi-scan
_exptl_absorpt_process_details 'ABSCOR by T.Higashi    8 March, 1995'
_exptl_crystal_colour Green
_exptl_crystal_density_diffrn 2.078
_exptl_crystal_density_meas 0
_exptl_crystal_density_method 'not measured'
_exptl_crystal_F_000 20484
_exptl_crystal_size_max 0.12
_exptl_crystal_size_mid 0.11
_exptl_crystal_size_min 0.10
_refine_diff_density_max 2.551
_refine_diff_density_min -1.903
_refine_diff_density_rms 0.582
_refine_ls_extinction_coef 0.000164(15)
_refine_ls_extinction_expression Fc^*^=kFc[1+0.001xFc^2^\l^3^/sin(2\q)]^-1/4^
_refine_ls_extinction_method SHELXL
_refine_ls_goodness_of_fit_ref 1.275
_refine_ls_matrix_type full
_refine_ls_number_parameters 63
_refine_ls_number_reflns 1189
_refine_ls_number_restraints 0
_refine_ls_restrained_S_all 1.275
_refine_ls_R_factor_all 0.0541
_refine_ls_R_factor_gt 0.0411
_refine_ls_shift/su_max 0.000
_refine_ls_shift/su_mean 0.000
_refine_ls_structure_factor_coef Fsqd
_refine_ls_weighting_details 'calc w=1/[\s^2^(Fo^2^)+(0.0795P)^2^+173.3779P] where P=(Fo^2^+2Fc^2^)/3'
_refine_ls_weighting_scheme calc
_refine_ls_wR_factor_gt 0.1214
_refine_ls_wR_factor_ref 0.1393
_reflns_number_gt 1057
_reflns_number_total 1189
_reflns_threshold_expression >2sigma(I)
_cod_data_source_file ja807357r_si_004.cif
_cod_data_source_block 3
_cod_original_formula_sum 'C148 H48 Cu24 N2 O221.84 P2 W24 '
_cod_database_code 4103878

loop_
_symmetry_equiv_pos_as_xyz
'x, y, z'
'-x, -y, z'
'-x, y, -z'
'x, -y, -z'
'z, x, y'
'z, -x, -y'
'-z, -x, y'
'-z, x, -y'
'y, z, x'
'-y, z, -x'
'y, -z, -x'
'-y, -z, x'
'y, x, -z'
'-y, -x, -z'
'y, -x, z'
'-y, x, z'
'x, z, -y'
'-x, z, y'
'-x, -z, -y'
'x, -z, y'
'z, y, -x'
'z, -y, x'
'-z, y, x'
'-z, -y, -x'
'x, y+1/2, z+1/2'
'-x, -y+1/2, z+1/2'
'-x, y+1/2, -z+1/2'
'x, -y+1/2, -z+1/2'
'z, x+1/2, y+1/2'
'z, -x+1/2, -y+1/2'
'-z, -x+1/2, y+1/2'
'-z, x+1/2, -y+1/2'
'y, z+1/2, x+1/2'
'-y, z+1/2, -x+1/2'
'y, -z+1/2, -x+1/2'
'-y, -z+1/2, x+1/2'
'y, x+1/2, -z+1/2'
'-y, -x+1/2, -z+1/2'
'y, -x+1/2, z+1/2'
'-y, x+1/2, z+1/2'
'x, z+1/2, -y+1/2'
'-x, z+1/2, y+1/2'
'-x, -z+1/2, -y+1/2'
'x, -z+1/2, y+1/2'
'z, y+1/2, -x+1/2'
'z, -y+1/2, x+1/2'
'-z, y+1/2, x+1/2'
'-z, -y+1/2, -x+1/2'
'x+1/2, y, z+1/2'
'-x+1/2, -y, z+1/2'
'-x+1/2, y, -z+1/2'
'x+1/2, -y, -z+1/2'
'z+1/2, x, y+1/2'
'z+1/2, -x, -y+1/2'
'-z+1/2, -x, y+1/2'
'-z+1/2, x, -y+1/2'
'y+1/2, z, x+1/2'
'-y+1/2, z, -x+1/2'
'y+1/2, -z, -x+1/2'
'-y+1/2, -z, x+1/2'
'y+1/2, x, -z+1/2'
'-y+1/2, -x, -z+1/2'
'y+1/2, -x, z+1/2'
'-y+1/2, x, z+1/2'
'x+1/2, z, -y+1/2'
'-x+1/2, z, y+1/2'
'-x+1/2, -z, -y+1/2'
'x+1/2, -z, y+1/2'
'z+1/2, y, -x+1/2'
'z+1/2, -y, x+1/2'
'-z+1/2, y, x+1/2'
'-z+1/2, -y, -x+1/2'
'x+1/2, y+1/2, z'
'-x+1/2, -y+1/2, z'
'-x+1/2, y+1/2, -z'
'x+1/2, -y+1/2, -z'
'z+1/2, x+1/2, y'
'z+1/2, -x+1/2, -y'
'-z+1/2, -x+1/2, y'
'-z+1/2, x+1/2, -y'
'y+1/2, z+1/2, x'
'-y+1/2, z+1/2, -x'
'y+1/2, -z+1/2, -x'
'-y+1/2, -z+1/2, x'
'y+1/2, x+1/2, -z'
'-y+1/2, -x+1/2, -z'
'y+1/2, -x+1/2, z'
'-y+1/2, x+1/2, z'
'x+1/2, z+1/2, -y'
'-x+1/2, z+1/2, y'
'-x+1/2, -z+1/2, -y'
'x+1/2, -z+1/2, y'
'z+1/2, y+1/2, -x'
'z+1/2, -y+1/2, x'
'-z+1/2, y+1/2, x'
'-z+1/2, -y+1/2, -x'
'-x, -y, -z'
'x, y, -z'
'x, -y, z'
'-x, y, z'
'-z, -x, -y'
'-z, x, y'
'z, x, -y'
'z, -x, y'
'-y, -z, -x'
'y, -z, x'
'-y, z, x'
'y, z, -x'
'-y, -x, z'
'y, x, z'
'-y, x, -z'
'y, -x, -z'
'-x, -z, y'
'x, -z, -y'
'x, z, y'
'-x, z, -y'
'-z, -y, x'
'-z, y, -x'
'z, -y, -x'
'z, y, x'
'-x, -y+1/2, -z+1/2'
'x, y+1/2, -z+1/2'
'x, -y+1/2, z+1/2'
'-x, y+1/2, z+1/2'
'-z, -x+1/2, -y+1/2'
'-z, x+1/2, y+1/2'
'z, x+1/2, -y+1/2'
'z, -x+1/2, y+1/2'
'-y, -z+1/2, -x+1/2'
'y, -z+1/2, x+1/2'
'-y, z+1/2, x+1/2'
'y, z+1/2, -x+1/2'
'-y, -x+1/2, z+1/2'
'y, x+1/2, z+1/2'
'-y, x+1/2, -z+1/2'
'y, -x+1/2, -z+1/2'
'-x, -z+1/2, y+1/2'
'x, -z+1/2, -y+1/2'
'x, z+1/2, y+1/2'
'-x, z+1/2, -y+1/2'
'-z, -y+1/2, x+1/2'
'-z, y+1/2, -x+1/2'
'z, -y+1/2, -x+1/2'
'z, y+1/2, x+1/2'
'-x+1/2, -y, -z+1/2'
'x+1/2, y, -z+1/2'
'x+1/2, -y, z+1/2'
'-x+1/2, y, z+1/2'
'-z+1/2, -x, -y+1/2'
'-z+1/2, x, y+1/2'
'z+1/2, x, -y+1/2'
'z+1/2, -x, y+1/2'
'-y+1/2, -z, -x+1/2'
'y+1/2, -z, x+1/2'
'-y+1/2, z, x+1/2'
'y+1/2, z, -x+1/2'
'-y+1/2, -x, z+1/2'
'y+1/2, x, z+1/2'
'-y+1/2, x, -z+1/2'
'y+1/2, -x, -z+1/2'
'-x+1/2, -z, y+1/2'
'x+1/2, -z, -y+1/2'
'x+1/2, z, y+1/2'
'-x+1/2, z, -y+1/2'
'-z+1/2, -y, x+1/2'
'-z+1/2, y, -x+1/2'
'z+1/2, -y, -x+1/2'
'z+1/2, y, x+1/2'
'-x+1/2, -y+1/2, -z'
'x+1/2, y+1/2, -z'
'x+1/2, -y+1/2, z'
'-x+1/2, y+1/2, z'
'-z+1/2, -x+1/2, -y'
'-z+1/2, x+1/2, y'
'z+1/2, x+1/2, -y'
'z+1/2, -x+1/2, y'
'-y+1/2, -z+1/2, -x'
'y+1/2, -z+1/2, x'
'-y+1/2, z+1/2, x'
'y+1/2, z+1/2, -x'
'-y+1/2, -x+1/2, z'
'y+1/2, x+1/2, z'
'-y+1/2, x+1/2, -z'
'y+1/2, -x+1/2, -z'
'-x+1/2, -z+1/2, y'
'x+1/2, -z+1/2, -y'
'x+1/2, z+1/2, y'
'-x+1/2, z+1/2, -y'
'-z+1/2, -y+1/2, x'
'-z+1/2, y+1/2, -x'
'z+1/2, -y+1/2, -x'
'z+1/2, y+1/2, x'

loop_
_atom_site_label
_atom_site_type_symbol
_atom_site_fract_x
_atom_site_fract_y
_atom_site_fract_z
_atom_site_U_iso_or_equiv
_atom_site_adp_type
_atom_site_occupancy
_atom_site_symmetry_multiplicity
_atom_site_calc_flag
_atom_site_refinement_flags
C3 C 0.0685(3) 0.20282(18) 0.20282(18) 0.0259(14) Uani 1 2 d S
Cu1 Cu 0.0000 0.21472(3) 0.28528(3) 0.0210(3) Uani 1 4 d S
P1 P 0.0000 0.0000 0.0000 0.0186(16) Uani 1 48 d S
O1 O 0.0493(3) 0.0493(3) 0.1200(3) 0.072(3) Uani 1 2 d S
O2 O 0.05267(15) 0.18302(15) 0.24353(14) 0.0327(9) Uani 1 1 d .
O3 O 0.0000 0.1408(2) 0.1408(2) 0.056(3) Uani 1 4 d S
O4 O 0.0000 0.1549(3) 0.3451(3) 0.081(4) Uani 1 4 d S
W2 W 0.0000 0.095615(12) 0.095615(12) 0.0338(3) Uani 1 4 d S
C5 C 0.1336(2) 0.1987(3) 0.1336(2) 0.0287(15) Uani 1 2 d S
H5 H 0.1194 0.2278 0.1194 0.034 Uiso 1 2 calc SR
C4 C 0.1117(3) 0.1768(2) 0.1768(2) 0.0292(15) Uani 1 2 d S
O5 O 0.0341(4) 0.0341(4) 0.0341(4) 0.025(3) Uani 0.50 6 d SP
N1 N 0.2500 0.2500 0.2500 0.061(17) Uiso 0.50 24 d SP
C12 C 0.284(2) 0.216(2) 0.216(2) 0.07(2) Uiso 0.25 6 d SP
O6 O 0.0000 0.0000 0.2683(18) 0.088(12) Uiso 0.50 8 d SP
O8 O 0.0760(13) 0.0000 0.2501(13) 0.087(9) Uiso 0.33 2 d SP

loop_
_atom_site_aniso_label
_atom_site_aniso_U_11
_atom_site_aniso_U_22
_atom_site_aniso_U_33
_atom_site_aniso_U_23
_atom_site_aniso_U_13
_atom_site_aniso_U_12
C3 0.025(3) 0.026(2) 0.026(2) -0.002(3) 0.0024(18) 0.0024(18)
Cu1 0.0212(6) 0.0209(4) 0.0209(4) 0.0024(4) 0.000 0.000
P1 0.0186(16) 0.0186(16) 0.0186(16) 0.000 0.000 0.000
O1 0.075(4) 0.075(4) 0.067(5) 0.041(4) 0.041(4) 0.041(5)
O2 0.035(2) 0.0333(19) 0.0297(19) 0.0047(16) 0.0083(16) 0.0097(17)
O3 0.085(8) 0.042(3) 0.042(3) -0.012(4) 0.000 0.000
O4 0.077(8) 0.082(6) 0.082(6) 0.046(7) 0.000 0.000
W2 0.0431(4) 0.0291(3) 0.0291(3) -0.00647(16) 0.000 0.000
C5 0.029(2) 0.028(3) 0.029(2) 0.006(2) 0.003(3) 0.006(2)
C4 0.026(3) 0.031(2) 0.031(2) 0.003(3) 0.003(2) 0.003(2)
O5 0.025(3) 0.025(3) 0.025(3) -0.005(4) -0.005(4) -0.005(4)

loop_
_atom_type_symbol
_atom_type_description
_atom_type_scat_dispersion_real
_atom_type_scat_dispersion_imag
_atom_type_scat_source
C C 0.0033 0.0016 'International Tables Vol C Tables 4.2.6.8 and 6.1.1.4'
H H 0.0000 0.0000 'International Tables Vol C Tables 4.2.6.8 and 6.1.1.4'
O O 0.0106 0.0060 'International Tables Vol C Tables 4.2.6.8 and 6.1.1.4'
Cu Cu 0.3201 1.2651 'International Tables Vol C Tables 4.2.6.8 and 6.1.1.4'
Ge Ge 0.1547 1.8001 'International Tables Vol C Tables 4.2.6.8 and 6.1.1.4'
W W -0.8490 6.8722 'International Tables Vol C Tables 4.2.6.8 and 6.1.1.4'
N N 0.0061 0.0033 'International Tables Vol C Tables 4.2.6.8 and 6.1.1.4'
P P 0.1023 0.0942 'International Tables Vol C Tables 4.2.6.8 and 6.1.1.4'

loop_
_geom_angle_atom_site_label_1
_geom_angle_atom_site_label_2
_geom_angle_atom_site_label_3
_geom_angle
_geom_angle_site_symmetry_1
_geom_angle_site_symmetry_3
O2 C3 O2 126.4(7) 115 .
O2 C3 C4 116.8(3) 115 .
O2 C3 C4 116.8(3) . .
O2 Cu1 O2 88.7(2) 100 43
O2 Cu1 O2 169.0(2) 100 138
O2 Cu1 O2 90.3(2) 43 138
O2 Cu1 O2 90.3(2) 100 .
O2 Cu1 O2 169.0(2) 43 .
O2 Cu1 O2 88.7(2) 138 .
O2 Cu1 O4 95.50(12) 100 .
O2 Cu1 O4 95.50(12) 43 .
O2 Cu1 O4 95.50(12) 138 .
O2 Cu1 O4 95.50(12) . .
O2 Cu1 Cu1 84.50(12) 100 121
O2 Cu1 Cu1 84.50(12) 43 121
O2 Cu1 Cu1 84.50(12) 138 121
O2 Cu1 Cu1 84.50(12) . 121
O4 Cu1 Cu1 180.0(3) . 121
O5 P1 O5 109.471(1) 97 100
O5 P1 O5 70.529(1) 97 3
O5 P1 O5 70.5 100 3
O5 P1 O5 70.5 97 2
O5 P1 O5 70.529(1) 100 2
O5 P1 O5 109.5 3 2
O5 P1 O5 180.0(17) 97 .
O5 P1 O5 70.5 100 .
O5 P1 O5 109.5 3 .
O5 P1 O5 109.471(1) 2 .
O5 P1 O5 109.5 97 98
O5 P1 O5 109.471(1) 100 98
O5 P1 O5 70.529(1) 3 98
O5 P1 O5 180.0(17) 2 98
O5 P1 O5 70.529(1) . 98
O5 P1 O5 109.471(1) 97 99
O5 P1 O5 109.5 100 99
O5 P1 O5 180.0(17) 3 99
O5 P1 O5 70.529(1) 2 99
O5 P1 O5 70.529(1) . 99
O5 P1 O5 109.5 98 99
O5 P1 O5 70.529(1) 97 4
O5 P1 O5 180.0(17) 100 4
O5 P1 O5 109.5 3 4
O5 P1 O5 109.5 2 4
O5 P1 O5 109.471(1) . 4
O5 P1 O5 70.5 98 4
O5 P1 O5 70.5 99 4
W2 O1 W2 140.2(5) . 5
C3 O2 Cu1 122.3(4) . .
O3 W2 O1 102.4(3) . .
O3 W2 O1 102.4(3) . 107
O1 W2 O1 155.1(6) . 107
O3 W2 O1 102.4(3) . 100
O1 W2 O1 86.7(5) . 100
O1 W2 O1 88.0(4) 107 100
O3 W2 O1 102.4(3) . 9
O1 W2 O1 88.0(4) . 9
O1 W2 O1 86.7(5) 107 9
O1 W2 O1 155.1(6) 100 9
O3 W2 O5 158.6(3) . 100
O1 W2 O5 92.8(4) . 100
O1 W2 O5 63.2(3) 107 100
O1 W2 O5 63.2(3) 100 100
O1 W2 O5 92.8(4) 9 100
O3 W2 O5 158.6(3) . .
O1 W2 O5 63.2(3) . .
O1 W2 O5 92.8(4) 107 .
O1 W2 O5 92.8(4) 100 .
O1 W2 O5 63.2(3) 9 .
O5 W2 O5 42.8(6) 100 .
C4 C5 C4 120.1(8) 9 .
C5 C4 C5 119.9(8) 5 .
C5 C4 C3 119.9(4) 5 .
C5 C4 C3 119.9(4) . .
P1 O5 O5 54.736(2) . 100
P1 O5 O5 54.736(2) . 99
O5 O5 O5 90.000(1) 100 99
P1 O5 O5 54.736(2) . 98
O5 O5 O5 90.000(1) 100 98
O5 O5 O5 90.000(1) 99 98
P1 O5 W2 123.4(3) . .
O5 O5 W2 68.6(3) 100 .
O5 O5 W2 131.18(11) 99 .
O5 O5 W2 131.18(11) 98 .
P1 O5 W2 123.4(3) . 9
O5 O5 W2 131.18(11) 100 9
O5 O5 W2 131.18(11) 99 9
O5 O5 W2 68.6(3) 98 9
W2 O5 W2 92.7(4) . 9
P1 O5 W2 123.4(3) . 5
O5 O5 W2 131.18(11) 100 5
O5 O5 W2 68.6(3) 99 5
O5 O5 W2 131.18(11) 98 5
W2 O5 W2 92.7(4) . 5
W2 O5 W2 92.7(4) 9 5
C12 N1 C12 109.471(4) 28 51
C12 N1 C12 109.471(13) 28 74
C12 N1 C12 109.471(9) 51 74
C12 N1 C12 109.47(3) 28 .
C12 N1 C12 109.471(7) 51 .
C12 N1 C12 109.471(5) 74 .

loop_
_geom_bond_atom_site_label_1
_geom_bond_atom_site_label_2
_geom_bond_distance
_geom_bond_site_symmetry_2
C3 O2 1.262(5) 115
C3 O2 1.262(5) .
C3 C4 1.492(10) .
Cu1 O2 1.955(4) 100
Cu1 O2 1.955(4) 43
Cu1 O2 1.955(4) 138
Cu1 O2 1.955(4) .
Cu1 O4 2.228(11) .
Cu1 Cu1 2.626(2) 121
P1 O5 1.553(16) 97
P1 O5 1.553(16) 100
P1 O5 1.553(16) 3
P1 O5 1.553(16) 2
P1 O5 1.553(16) .
P1 O5 1.553(16) 98
P1 O5 1.553(16) 99
P1 O5 1.553(16) 4
O1 W2 1.892(3) .
O1 W2 1.892(3) 5
O3 W2 1.681(9) .
W2 O1 1.892(3) 107
W2 O1 1.892(3) 100
W2 O1 1.892(3) 9
W2 O5 2.460(9) 100
W2 O5 2.460(9) .
C5 C4 1.400(5) 9
C5 C4 1.400(5) .
C4 C5 1.400(5) 5
O5 O5 1.793(19) 100
O5 O5 1.793(19) 99
O5 O5 1.793(19) 98
O5 W2 2.460(9) 9
O5 W2 2.460(9) 5
N1 C12 1.56(10) 28
N1 C12 1.56(10) 51
N1 C12 1.56(10) 74
N1 C12 1.56(10) .
